data_2004105
loop_
_publ_author_name
'Singh, S. K.'
'Kumar, N.'
'Malhotra, S.'
'Bisht, K. S.'
'Parmar, V. S.'
'Errington, W.'

_publ_section_title
;
 3-[3-(4-Bromophenyl)-1-phenylpyrazol-5-yl]-2<i>H</i>-1-benzopyran-2-one
;
_journal_issue 11
_journal_name_full 'Acta Crystallographica Section C'
_journal_page_first 2406
_journal_page_last 2407
_journal_paper_doi 10.1107/S0108270195007438
_journal_volume 51
_journal_year 1995
_chemical_formula_moiety 'C24 H15 Br N2 O2'
_chemical_formula_sum 'C24 H15 Br N2 O2'
_chemical_formula_weight 443.29
_chemical_name_systematic
;
 3-[3'-(4-bromophenyl)-1'-phenylpyrazol-5'-yl] 2H-1-benzopyran-2-one
;
_space_group_IT_number 9
_symmetry_cell_setting monoclinic
_symmetry_space_group_name_Hall 'C -2yc'
_symmetry_space_group_name_H-M 'C 1 c 1'
_audit_creation_method SHELXL
_cell_angle_alpha 90.00
_cell_angle_beta 90.42(10)
_cell_angle_gamma 90.00
_cell_formula_units_Z 4
_cell_length_a 22.031(18)
_cell_length_b 14.474(18)
_cell_length_c 6.002(5)
_cell_measurement_reflns_used 15
_cell_measurement_temperature 220(2)
_cell_measurement_theta_max 8
_cell_measurement_theta_min 5
_cell_volume 1914(3)
_computing_cell_refinement 'Siemens P3R3 system'
_computing_data_collection 'Siemens P3R3 system'
_computing_data_reduction 'SHELXTL-Plus (Sheldrick, 1990)'
_computing_structure_refinement 'SHELXL93 (Sheldrick, 1993)'
_computing_structure_solution SHELXTL-Plus
_diffrn_ambient_temperature 220(2)
_diffrn_measurement_device 'Siemens P3R3'
_diffrn_measurement_method \w-2\q
_diffrn_radiation_monochromator graphite
_diffrn_radiation_source 'normal-focus sealed tube'
_diffrn_radiation_type MoK\a
_diffrn_radiation_wavelength 0.71073
_diffrn_reflns_av_R_equivalents 0.0732
_diffrn_reflns_av_sigmaI/netI 0.0868
_diffrn_reflns_limit_h_max 23
_diffrn_reflns_limit_h_min -23
_diffrn_reflns_limit_k_max 15
_diffrn_reflns_limit_k_min -15
_diffrn_reflns_limit_l_max 0
_diffrn_reflns_limit_l_min -6
_diffrn_reflns_number 2458
_diffrn_reflns_theta_max 22.55
_diffrn_reflns_theta_min 1.85
_diffrn_standards_decay_% none
_diffrn_standards_interval_count 200
_diffrn_standards_number 3
_exptl_absorpt_coefficient_mu 2.171
_exptl_absorpt_correction_type none
_exptl_crystal_colour white
_exptl_crystal_density_diffrn 1.538
_exptl_crystal_description block
_exptl_crystal_F_000 896
_exptl_crystal_size_max 0.13
_exptl_crystal_size_mid 0.08
_exptl_crystal_size_min 0.08
_refine_diff_density_max 0.862
_refine_diff_density_min -1.210
_refine_ls_abs_structure_details 'Flack (1983)'
_refine_ls_abs_structure_Flack -.02(3)
_refine_ls_extinction_method none
_refine_ls_goodness_of_fit_all 1.062
_refine_ls_goodness_of_fit_obs 1.062
_refine_ls_hydrogen_treatment 'H atoms riding'
_refine_ls_matrix_type full
_refine_ls_number_parameters 262
_refine_ls_number_reflns 1304
_refine_ls_number_restraints 87
_refine_ls_restrained_S_all 1.061
_refine_ls_restrained_S_obs 1.072
_refine_ls_R_factor_all 0.0832
_refine_ls_R_factor_obs 0.0832
_refine_ls_shift/esd_max 0.005
_refine_ls_shift/esd_mean 0.001
_refine_ls_structure_factor_coef Fsqd
_refine_ls_weighting_details 'w = 1/[\s^2^(Fo^2^)+(0.1019P)^2^] where P=(Fo^2^+2Fc^2^)/3'
_refine_ls_weighting_scheme calc
_refine_ls_wR_factor_all 0.1623
_refine_ls_wR_factor_obs 0.1623
_reflns_number_observed 1037
_reflns_number_total 1308
_reflns_observed_criterion >2sigma(I)
_cod_data_source_file cf1011.cif
_cod_data_source_block sbr
_cod_depositor_comments
;
The following automatic conversions were performed:

'_refine_ls_weighting_scheme' value 'calc w =
1/[\s^2^(Fo^2^)+(0.1019P)^2^] where P=(Fo^2^+2Fc^2^)/3' was changed
to 'calc'. New tag '_refine_ls_weighting_details' was created. The
value of the new tag was set to 'w = 1/[\s^2^(Fo^2^)+(0.1019P)^2^]
where P=(Fo^2^+2Fc^2^)/3'.

Automatic conversion script
Id: cif_fix_values 3143 2015-03-26 13:38:13Z robertas 
;
_cod_original_sg_symbol_H-M 'C c'
_cod_database_code 2004105

loop_
_symmetry_equiv_pos_as_xyz
'x, y, z'
'x, -y, z+1/2'
'x+1/2, y+1/2, z'
'x+1/2, -y+1/2, z+1/2'

loop_
_atom_site_aniso_label
_atom_site_aniso_U_11
_atom_site_aniso_U_22
_atom_site_aniso_U_33
_atom_site_aniso_U_12
_atom_site_aniso_U_13
_atom_site_aniso_U_23
Br1 0.0388(9) 0.0512(9) 0.0224(7) -0.0015(12) 0.0173(5) 0.0054(10)
O1 0.038(6) 0.054(7) 0.016(6) 0.000(5) 0.001(5) -0.003(5)
O2 0.030(6) 0.051(7) 0.014(5) -0.002(5) 0.006(4) -0.009(4)
N1 0.026(7) 0.041(8) 0.015(6) -0.007(6) 0.005(5) 0.008(6)
N2 0.027(7) 0.043(8) 0.022(6) -0.004(6) 0.006(5) -0.004(6)
C1 0.038(7) 0.027(8) 0.019(6) -0.013(7) 0.020(7) 0.003(6)
C2 0.028(7) 0.041(9) 0.007(6) 0.006(7) 0.003(6) 0.007(6)
C3 0.033(7) 0.034(9) 0.013(6) -0.010(8) -0.003(7) -0.006(7)
C4 0.029(6) 0.034(8) 0.009(6) -0.002(7) 0.005(6) -0.005(6)
C5 0.025(7) 0.040(10) 0.020(7) 0.004(8) 0.009(7) -0.009(7)
C6 0.032(7) 0.033(9) 0.022(7) 0.002(7) 0.005(7) 0.003(7)
C7 0.017(8) 0.033(8) 0.010(7) -0.005(7) 0.010(6) -0.009(6)
C8 0.030(9) 0.050(10) 0.010(7) -0.014(8) 0.005(6) -0.004(7)
C9 0.022(9) 0.044(9) 0.016(8) -0.004(7) 0.002(6) 0.000(7)
C10 0.036(9) 0.031(8) 0.011(8) -0.003(7) 0.004(7) 0.001(6)
C11 0.038(10) 0.037(9) 0.021(8) -0.004(8) 0.010(8) 0.000(7)
C12 0.030(6) 0.030(8) 0.026(6) -0.009(7) 0.011(7) 0.003(7)
C13 0.034(6) 0.040(8) 0.017(7) -0.003(8) 0.008(9) 0.004(6)
C14 0.035(6) 0.045(11) 0.013(8) 0.007(8) 0.013(7) -0.003(7)
C15 0.039(7) 0.047(11) 0.009(7) 0.004(8) 0.003(7) 0.001(7)
C16 0.037(7) 0.044(10) 0.032(7) -0.007(8) -0.014(8) -0.004(9)
C17 0.035(7) 0.044(10) 0.034(7) 0.000(8) 0.007(8) 0.007(7)
C18 0.033(7) 0.048(9) 0.022(7) 0.004(8) 0.011(7) -0.006(7)
C19 0.043(7) 0.035(8) 0.013(6) -0.008(8) 0.018(6) 0.009(7)
C20 0.037(7) 0.036(9) 0.024(7) -0.010(8) 0.019(7) 0.001(7)
C21 0.045(9) 0.031(9) 0.037(9) -0.012(8) 0.018(8) -0.009(7)
C22 0.045(9) 0.057(11) 0.021(8) -0.017(9) 0.021(9) 0.006(8)
C23 0.053(8) 0.033(9) 0.019(7) 0.010(9) 0.009(7) -0.002(7)
C24 0.042(8) 0.057(10) 0.012(6) -0.001(8) 0.003(7) 0.020(8)

loop_
_atom_site_label
_atom_site_occupancy
_atom_site_fract_x
_atom_site_fract_y
_atom_site_fract_z
_atom_site_U_iso_or_equiv
_atom_site_thermal_displace_type
_atom_site_calc_flag
_atom_site_refinement_flags
_atom_site_type_symbol
Br1 1 .7396(3) .40345(10) .7532(9) .0374(5) Uani d . Br
O1 1 .3624(5) .4220(7) 1.7844(19) .036(3) Uani d . O
O2 1 .2671(5) .4170(7) 1.6750(17) .032(3) Uani d . O
N1 1 .5013(6) .2846(8) 1.434(2) .028(3) Uani d . N
N2 1 .4427(6) .2840(9) 1.500(2) .031(3) Uani d . N
C1 1 .6665(5) .3886(4) .9180(17) .028(3) Uani d DU C
C2 1 .6125(5) .4170(6) .8243(16) .025(3) Uani d DU C
H2 1 .6116(5) .4446(6) .6826(16) .030 Uiso calc R H
C3 1 .5595(6) .4041(7) .943(2) .026(3) Uani d DU C
H3 1 .5222(6) .4232(7) .881(2) .032 Uiso calc R H
C4 1 .5612(6) .3633(7) 1.1522(17) .024(3) Uani d DU C
C5 1 .6165(6) .3353(7) 1.242(2) .028(3) Uani d DU C
H5 1 .6178(6) .3076(7) 1.384(2) .034 Uiso calc R H
C6 1 .6696(5) .3479(6) 1.125(2) .029(3) Uani d DU C
H6 1 .7071(5) .3291(6) 1.185(2) .035 Uiso calc R H
C7 1 .5025(7) .3482(10) 1.274(2) .020(3) Uani d . C
C8 1 .4478(7) .3867(10) 1.237(2) .030(4) Uani d . C
H8 1 .4388(7) .4326(10) 1.130(2) .036 Uiso calc R H
C9 1 .4074(7) .3471(11) 1.381(2) .027(4) Uani d . C
C10 1 .3435(7) .3625(10) 1.421(2) .026(3) Uani d . C
C11 1 .3262(7) .4023(11) 1.635(3) .032(4) Uani d . C
C12 1 .2226(6) .3970(4) 1.514(2) .028(3) Uani d DU C
C13 1 .2381(7) .3613(6) 1.3085(17) .030(3) Uani d DU C
C14 1 .3006(8) .3445(12) 1.264(3) .031(4) Uani d U C
H14 1 .3121(8) .3208(12) 1.124(3) .037 Uiso calc R H
C15 1 .1905(5) .3406(8) 1.165(2) .032(4) Uani d DU C
H15 1 .1996(5) .3163(8) 1.024(2) .038 Uiso calc R H
C16 1 .1303(6) .3541(7) 1.220(2) .038(3) Uani d DU C
H16 1 .0990(6) .3393(7) 1.119(2) .046 Uiso calc R H
C17 1 .1177(7) .3899(7) 1.4277(19) .037(3) Uani d DU C
H17 1 .0770(7) .3996(7) 1.4680(19) .045 Uiso calc R H
C18 1 .1633(5) .4120(6) 1.578(2) .034(3) Uani d DU C
H18 1 .1542(5) .4363(6) 1.719(2) .041 Uiso calc R H
C19 1 .4242(3) .2193(6) 1.6712(15) .030(3) Uani d DU C
C20 1 .3688(4) .1765(7) 1.6512(13) .032(3) Uani d DU C
H20 1 .3435(4) .1878(7) 1.5275(13) .038 Uiso calc R H
C21 1 .3507(5) .1146(8) 1.8218(19) .038(3) Uani d DU C
H21 1 .3131(5) .0841(8) 1.8132(19) .045 Uiso calc R H
C22 1 .3894(4) .0998(9) 2.001(2) .041(4) Uani d DU C
H22 1 .3775(4) .0589(9) 2.114(2) .049 Uiso calc R H
C23 1 .4451(7) .1435(8) 2.0190(19) .035(3) Uani d DU C
H23 1 .4706(7) .1324(8) 2.1424(19) .042 Uiso calc R H
C24 1 .4631(6) .2054(7) 1.8481(18) .037(3) Uani d DU C
H24 1 .5007(6) .2360(7) 1.8559(18) .044 Uiso calc R H

loop_
_atom_type_symbol
_atom_type_description
_atom_type_scat_source
_atom_type_scat_dispersion_real
_atom_type_scat_dispersion_imag
C C 'International Tables Vol C Tables 4.2.6.8 and 6.1.1.4' .0033 .0016
H H 'International Tables Vol C Tables 4.2.6.8 and 6.1.1.4' .0000 .0000
N N 'International Tables Vol C Tables 4.2.6.8 and 6.1.1.4' .0061 .0033
O O 'International Tables Vol C Tables 4.2.6.8 and 6.1.1.4' .0106 .0060
Br Br 'International Tables Vol C Tables 4.2.6.8 and 6.1.1.4' -0.2901 2.4595

loop_
_geom_angle_atom_site_label_1
_geom_angle_atom_site_label_2
_geom_angle_atom_site_label_3
_geom_angle
_geom_angle_publ_flag
C11 O2 C12 121.2(10) y
C7 N1 N2 103.8(11) y
N1 N2 C9 112.3(11) y
N1 N2 C19 118.8(11) y
C9 N2 C19 128.8(10) y
C2 C1 C6 122.3(12) ?
C2 C1 Br1 119.0(7) y
C6 C1 Br1 118.7(8) y
C1 C2 C3 118.7(10) ?
C2 C3 C4 120.4(11) ?
C5 C4 C3 119.6(14) ?
C5 C4 C7 121.5(10) y
C3 C4 C7 118.9(10) y
C6 C5 C4 120.4(11) ?
C1 C6 C5 118.7(10) ?
N1 C7 C8 112.6(12) y
N1 C7 C4 118.2(11) y
C8 C7 C4 129.1(12) y
C7 C8 C9 107.8(14) y
C8 C9 N2 103.5(12) y
C8 C9 C10 132.6(14) ?
N2 C9 C10 123.8(12) y
C14 C10 C9 122.0(14) y
C14 C10 C11 120.1(14) y
C9 C10 C11 117.8(13) y
O1 C11 O2 117.1(13) y
O1 C11 C10 124.2(13) y
O2 C11 C10 118.7(13) y
C18 C12 C13 123.1(11) ?
C18 C12 O2 115.8(8) y
C13 C12 O2 121.1(9) y
C15 C13 C12 116.4(12) ?
C15 C13 C14 125.1(10) ?
C12 C13 C14 118.5(10) ?
C10 C14 C13 120.4(13) ?
C16 C15 C13 123.2(13) ?
C15 C16 C17 117.7(13) ?
C16 C17 C18 121.8(13) ?
C12 C18 C17 117.8(12) ?
C24 C19 C20 123.3(12) ?
C24 C19 N2 117.8(9) ?
C20 C19 N2 118.9(9) y
C19 C20 C21 118.4(10) ?
C22 C21 C20 118.9(11) ?
C21 C22 C23 122.1(15) ?
C22 C23 C24 118.9(11) ?
C19 C24 C23 118.4(10) ?

loop_
_geom_bond_atom_site_label_1
_geom_bond_atom_site_label_2
_geom_bond_distance
_geom_bond_publ_flag
Br1 C1 1.907(12) y
O1 C11 1.23(2) y
O2 C11 1.34(2) y
O2 C12 1.40(2) y
N1 C7 1.33(2) y
N1 N2 1.35(2) y
N2 C9 1.39(2) y
N2 C19 1.45(2) y
C1 C2 1.376(11) ?
C1 C6 1.376(11) ?
C2 C3 1.383(14) ?
C3 C4 1.389(13) ?
C4 C5 1.389(13) ?
C4 C7 1.51(2) y
C5 C6 1.383(14) ?
C7 C8 1.35(2) y
C8 C9 1.37(2) y
C9 C10 1.45(2) y
C10 C14 1.36(2) y
C10 C11 1.46(2) y
C12 C18 1.382(7) y
C12 C13 1.384(7) y
C13 C15 1.384(7) y
C13 C14 1.43(2) y
C15 C16 1.382(7) ?
C16 C17 1.383(7) ?
C17 C18 1.383(7) ?
C19 C24 1.374(11) ?
C19 C20 1.374(11) ?
C20 C21 1.420(14) ?
C21 C22 1.384(14) ?
C22 C23 1.384(14) ?
C23 C24 1.420(14) ?

loop_
_cod_related_entry_id
_cod_related_entry_database
_cod_related_entry_code
1 ChemSpider 21138691
